data_8101514
loop_
_publ_author_name
'Wedel, Boris'
'Sugiyama, Kazuma'

_publ_section_title
;
Crystal structure of sodium iron aluminium tellurate, a new tellurium 
compound with garnet structure, Na3(Fe,Al)3Te2O12
;
_journal_issue 2
_journal_name_full 'Zeitschrift f\"ur Kristallographie - New Crystal Structures'
_journal_page_first 151
_journal_page_last 152
_journal_volume 214
_journal_year 1999
_chemical_formula_structural 'Na3 (Fe, Al)3 Te2 O12'
_chemical_formula_sum 'Al12 Fe12 Na24 O96 Te16'
_chemical_formula_weight 5152.19
_space_group_IT_number 230
_symmetry_cell_setting cubic
_symmetry_space_group_name_Hall '-I 4bd 2c 3'
_symmetry_space_group_name_H-M 'I a -3 d'
_cell_angle_alpha 90.00
_cell_angle_beta 90.00
_cell_angle_gamma 90.00
_cell_formula_units_Z 8
_cell_length_a 12.391(2)
_cell_length_b 12.391(2)
_cell_length_c 12.391(2)
_cell_measurement_temperature 297(2)
_cell_volume 1902.6(4)
_diffrn_ambient_temperature 297(2)
_exptl_crystal_density_diffrn 4.497
_refine_ls_R_factor_obs 0.0154
_refine_ls_wR_factor_obs 0.0421
_cod_database_code 8101514

loop_
_symmetry_equiv_pos_as_xyz
'x, y, z'
'-x, -y+1/2, z'
'x, -y, -z+1/2'
'-x+1/2, y, -z'
'z, x, y'
'y, z, x'
'-z, -x+1/2, y'
'-y+1/2, z, -x'
'z, -x, -y+1/2'
'-y, -z+1/2, x'
'-z+1/2, x, -y'
'y, -z, -x+1/2'
'-y+1/4, -x+1/4, -z+1/4'
'y+3/4, x+1/4, -z+1/4'
'y+1/4, -x+1/4, z+3/4'
'-y+1/4, x+3/4, z+1/4'
'-x+1/4, -z+1/4, -y+1/4'
'-z+1/4, -y+1/4, -x+1/4'
'x+3/4, z+1/4, -y+1/4'
'-z+1/4, y+3/4, x+1/4'
'x+1/4, -z+1/4, y+3/4'
'z+3/4, y+1/4, -x+1/4'
'-x+1/4, z+3/4, y+1/4'
'z+1/4, -y+1/4, x+3/4'
'x+1/2, y+1/2, z+1/2'
'-x+1/2, -y+1, z+1/2'
'x+1/2, -y+1/2, -z+1'
'-x+1, y+1/2, -z+1/2'
'z+1/2, x+1/2, y+1/2'
'y+1/2, z+1/2, x+1/2'
'-z+1/2, -x+1, y+1/2'
'-y+1, z+1/2, -x+1/2'
'z+1/2, -x+1/2, -y+1'
'-y+1/2, -z+1, x+1/2'
'-z+1, x+1/2, -y+1/2'
'y+1/2, -z+1/2, -x+1'
'-y+3/4, -x+3/4, -z+3/4'
'y+5/4, x+3/4, -z+3/4'
'y+3/4, -x+3/4, z+5/4'
'-y+3/4, x+5/4, z+3/4'
'-x+3/4, -z+3/4, -y+3/4'
'-z+3/4, -y+3/4, -x+3/4'
'x+5/4, z+3/4, -y+3/4'
'-z+3/4, y+5/4, x+3/4'
'x+3/4, -z+3/4, y+5/4'
'z+5/4, y+3/4, -x+3/4'
'-x+3/4, z+5/4, y+3/4'
'z+3/4, -y+3/4, x+5/4'
'-x, -y, -z'
'x, y-1/2, -z'
'-x, y, z-1/2'
'x-1/2, -y, z'
'-z, -x, -y'
'-y, -z, -x'
'z, x-1/2, -y'
'y-1/2, -z, x'
'-z, x, y-1/2'
'y, z-1/2, -x'
'z-1/2, -x, y'
'-y, z, x-1/2'
'y-1/4, x-1/4, z-1/4'
'-y-3/4, -x-1/4, z-1/4'
'-y-1/4, x-1/4, -z-3/4'
'y-1/4, -x-3/4, -z-1/4'
'x-1/4, z-1/4, y-1/4'
'z-1/4, y-1/4, x-1/4'
'-x-3/4, -z-1/4, y-1/4'
'z-1/4, -y-3/4, -x-1/4'
'-x-1/4, z-1/4, -y-3/4'
'-z-3/4, -y-1/4, x-1/4'
'x-1/4, -z-3/4, -y-1/4'
'-z-1/4, y-1/4, -x-3/4'
'-x+1/2, -y+1/2, -z+1/2'
'x+1/2, y, -z+1/2'
'-x+1/2, y+1/2, z'
'x, -y+1/2, z+1/2'
'-z+1/2, -x+1/2, -y+1/2'
'-y+1/2, -z+1/2, -x+1/2'
'z+1/2, x, -y+1/2'
'y, -z+1/2, x+1/2'
'-z+1/2, x+1/2, y'
'y+1/2, z, -x+1/2'
'z, -x+1/2, y+1/2'
'-y+1/2, z+1/2, x'
'y+1/4, x+1/4, z+1/4'
'-y-1/4, -x+1/4, z+1/4'
'-y+1/4, x+1/4, -z-1/4'
'y+1/4, -x-1/4, -z+1/4'
'x+1/4, z+1/4, y+1/4'
'z+1/4, y+1/4, x+1/4'
'-x-1/4, -z+1/4, y+1/4'
'z+1/4, -y-1/4, -x+1/4'
'-x+1/4, z+1/4, -y-1/4'
'-z-1/4, -y+1/4, x+1/4'
'x+1/4, -z-1/4, -y+1/4'
'-z+1/4, y+1/4, -x-1/4'

loop_
_atom_site_aniso_label
_atom_site_aniso_U_11
_atom_site_aniso_U_22
_atom_site_aniso_U_33
_atom_site_aniso_U_23
_atom_site_aniso_U_13
_atom_site_aniso_U_12
Na01 0.0017(13) 0.0101(9) 0.0101(9) 0.0015(15) 0.000 0.000
Te02 0.00671(12) 0.00671(12) 0.00671(12) -0.0001(2) -0.0001(2) -0.0001(2)
Fe03 0.0096(8) 0.0081(4) 0.0081(4) 0.000 0.000 0.000
Al03 0.0096(8) 0.0081(4) 0.0081(4) 0.000 0.000 0.000
OX04 0.0112(11) 0.0112(12) 0.0072(10) -0.0006(10) 0.0016(9) 0.0009(10)

loop_
_atom_site_label
_atom_site_type_symbol
_atom_site_fract_x
_atom_site_fract_y
_atom_site_fract_z
_atom_site_U_iso_or_equiv
_atom_site_thermal_displace_type
_atom_site_occupancy
_atom_site_calc_flag
_atom_site_refinement_flags
_atom_site_disorder_group
Na01 Na 0.1250 0.0000 0.2500 0.0073(6) Uani 1 d S .
Te02 Te 0.0000 0.0000 0.0000 0.00671(12) Uani 1 d S .
Fe03 Fe 0.3750 0.0000 0.2500 0.0086(4) Uani 0.542(7) d SP .
Al03 Al 0.3750 0.0000 0.2500 0.0086(4) Uani 0.458(7) d SP .
OX04 O -0.0312(2) 0.0437(2) 0.1448(2) 0.0099(5) Uani 1 d . .

loop_
_geom_bond_atom_site_label_1
_geom_bond_atom_site_label_2
_geom_bond_distance
_geom_bond_site_symmetry_2
_geom_bond_publ_flag
Na01 OX04 2.396(2) 17 ?
Na01 OX04 2.396(2) 23_545 ?
Na01 OX04 2.396(2) 3 ?
Na01 OX04 2.396(2) . ?
Na01 OX04 2.597(3) 9 ?
Na01 OX04 2.597(3) 5 ?
Na01 OX04 2.597(3) 20_545 ?
Na01 OX04 2.597(3) 18 ?
Na01 Al03 3.0978(4) 74_455 ?
Na01 Fe03 3.0978(4) 74_455 ?
Na01 Fe03 3.0978(4) . ?
Na01 Al03 3.0978(4) . ?
Te02 OX04 1.914(2) 5 ?
Te02 OX04 1.914(2) . ?
Te02 OX04 1.914(2) 53 ?
Te02 OX04 1.914(2) 49 ?
Te02 OX04 1.914(2) 6 ?
Te02 OX04 1.914(2) 54 ?
Te02 Na01 3.4634(5) 53 ?
Te02 Na01 3.4634(4) 49 ?
Te02 Na01 3.4634(5) 6 ?
Te02 Na01 3.4634(5) 54 ?
Te02 Na01 3.4635(5) 5 ?
Fe03 OX04 1.828(2) 74 ?
Fe03 OX04 1.828(2) 52_655 ?
Fe03 OX04 1.828(2) 23_545 ?
Fe03 OX04 1.828(2) 17 ?
Fe03 Na01 3.0978(4) 74 ?
Al03 OX04 1.828(2) 74 ?
Al03 OX04 1.828(2) 52_655 ?
Al03 OX04 1.828(2) 23_545 ?
Al03 OX04 1.828(2) 17 ?
Al03 Na01 3.0978(4) 74 ?
OX04 Al03 1.828(2) 74_455 ?
OX04 Fe03 1.828(2) 74_455 ?
OX04 Na01 2.597(3) 6 ?
